data_4065066
loop_
_publ_author_name
'Bai, Wenjuan'
'Liu, Guifeng'
'Guoyiqibayi, Gulnisa'
'Yan, Hong'

_publ_section_title
;
 Reactivity of the 16-Electron CpCo versus Cp*Co Half-Sandwich Complex
 Containing ano-Carborane-1,2-dithiolate Ligand toward Ethynylferrocene
;
_journal_issue 19
_journal_name_full Organometallics
_journal_page_first 5188
_journal_paper_doi 10.1021/om2005518
_journal_volume 30
_journal_year 2011
_chemical_formula_moiety 'C31 H36 B9 Co Fe2 S2'
_chemical_formula_sum 'C31 H36 B9 Co Fe2 S2'
_chemical_formula_weight 740.64
_chemical_name_systematic
; 
 ? 
;
_space_group_IT_number 14
_symmetry_cell_setting monoclinic
_symmetry_space_group_name_Hall '-P 2ybc'
_symmetry_space_group_name_H-M 'P 1 21/c 1'
_atom_sites_solution_hydrogens geom
_atom_sites_solution_primary direct
_atom_sites_solution_secondary difmap
_audit_creation_method SHELXL-97
_cell_angle_alpha 90.00
_cell_angle_beta 93.543(2)
_cell_angle_gamma 90.00
_cell_formula_units_Z 4
_cell_length_a 11.3572(11)
_cell_length_b 23.482(2)
_cell_length_c 11.8573(11)
_cell_measurement_reflns_used 1923
_cell_measurement_temperature 293(2)
_cell_measurement_theta_max 20.85
_cell_measurement_theta_min 2.50
_cell_volume 3156.2(5)
_computing_cell_refinement SMART
_computing_data_collection 'SMART (Bruker, 2000)'
_computing_data_reduction 'SAINT (Bruker, 2000)'
_computing_molecular_graphics SHELXTL
_computing_publication_material SHELXTL
_computing_structure_refinement SHELXTL
_computing_structure_solution 'SHELXTL (Bruker, 2000)'
_diffrn_ambient_temperature 293(2)
_diffrn_measured_fraction_theta_full 0.998
_diffrn_measured_fraction_theta_max 0.998
_diffrn_measurement_device_type 'Bruker Smart Apex CCD'
_diffrn_measurement_method 'phi and omega scans'
_diffrn_radiation_monochromator graphite
_diffrn_radiation_source 'fine-focus sealed tube'
_diffrn_radiation_type MoK\a
_diffrn_radiation_wavelength 0.71073
_diffrn_reflns_av_R_equivalents 0.0981
_diffrn_reflns_av_sigmaI/netI 0.1297
_diffrn_reflns_limit_h_max 13
_diffrn_reflns_limit_h_min -13
_diffrn_reflns_limit_k_max 21
_diffrn_reflns_limit_k_min -27
_diffrn_reflns_limit_l_max 14
_diffrn_reflns_limit_l_min -13
_diffrn_reflns_number 15805
_diffrn_reflns_theta_full 25.00
_diffrn_reflns_theta_max 25.00
_diffrn_reflns_theta_min 1.80
_exptl_absorpt_coefficient_mu 1.583
_exptl_absorpt_correction_T_max 0.8972
_exptl_absorpt_correction_T_min 0.8577
_exptl_absorpt_correction_type multi-scan
_exptl_absorpt_process_details 'SADABS; Bruker, 2000'
_exptl_crystal_colour red
_exptl_crystal_density_diffrn 1.559
_exptl_crystal_density_method 'not measured'
_exptl_crystal_description block
_exptl_crystal_F_000 1512
_exptl_crystal_size_max 0.10
_exptl_crystal_size_mid 0.08
_exptl_crystal_size_min 0.07
_refine_diff_density_max 0.585
_refine_diff_density_min -0.662
_refine_diff_density_rms 0.109
_refine_ls_extinction_method none
_refine_ls_goodness_of_fit_ref 0.945
_refine_ls_hydrogen_treatment mixed
_refine_ls_matrix_type full
_refine_ls_number_parameters 416
_refine_ls_number_reflns 5540
_refine_ls_number_restraints 57
_refine_ls_restrained_S_all 0.992
_refine_ls_R_factor_all 0.0983
_refine_ls_R_factor_gt 0.0502
_refine_ls_shift/su_max 0.002
_refine_ls_shift/su_mean 0.000
_refine_ls_structure_factor_coef Fsqd
_refine_ls_weighting_details 'calc w=1/[\s^2^(Fo^2^)+(0.0010P)^2^+0.0000P] where P=(Fo^2^+2Fc^2^)/3'
_refine_ls_weighting_scheme calc
_refine_ls_wR_factor_gt 0.0716
_refine_ls_wR_factor_ref 0.0842
_reflns_number_gt 3048
_reflns_number_total 5540
_reflns_threshold_expression >2sigma(I)
_cod_data_source_file om2005518_si_001.cif
_cod_data_source_block 3
_cod_depositor_comments
;
The following automatic conversions were performed:

'_symmetry_cell_setting' value 'Monoclinic' changed to 'monoclinic'
according to /home/saulius/struct/CIF-dictionaries/cif_core.dic
dictionary named 'cif_core.dic' version 2.4.1 from 2010-06-29.

Automatic conversion script
Id: cif_fix_values 1715 2011-07-08 13:25:40Z adriana 
;
_cod_original_cell_volume 3156.1(5)
_cod_original_sg_symbol_H-M 'P2(1)/c '
_cod_database_code 4065066

loop_
_symmetry_equiv_pos_as_xyz
'x, y, z'
'-x, y+1/2, -z+1/2'
'-x, -y, -z'
'x, -y-1/2, z-1/2'

loop_
_atom_site_label
_atom_site_type_symbol
_atom_site_fract_x
_atom_site_fract_y
_atom_site_fract_z
_atom_site_U_iso_or_equiv
_atom_site_adp_type
_atom_site_occupancy
_atom_site_symmetry_multiplicity
_atom_site_calc_flag
_atom_site_refinement_flags
Co1 Co 0.15774(6) 0.26073(3) 0.32876(6) 0.0355(2) Uani 1 1 d .
Fe1 Fe 0.55474(6) 0.17698(3) 0.27971(7) 0.0400(2) Uani 1 1 d .
Fe2 Fe -0.11595(6) 0.44919(3) 0.19002(7) 0.0425(2) Uani 1 1 d .
S1 S 0.27498(11) 0.29198(5) 0.20453(11) 0.0344(3) Uani 1 1 d .
S2 S 0.14925(11) 0.34374(6) 0.41729(11) 0.0379(4) Uani 1 1 d .
C1 C 0.3027(4) 0.3654(2) 0.2395(4) 0.0323(13) Uani 1 1 d .
C2 C 0.2482(4) 0.3891(2) 0.3474(4) 0.0339(13) Uani 1 1 d .
C3 C 0.0077(4) 0.3761(2) 0.3897(5) 0.0365(14) Uani 1 1 d .
C4 C -0.0437(5) 0.3915(3) 0.4831(6) 0.0615(18) Uani 1 1 d D
H4A H 0.000(4) 0.392(2) 0.554(3) 0.074 Uiso 1 1 d D
H4B H -0.124(2) 0.402(2) 0.471(4) 0.074 Uiso 1 1 d D
C5 C 0.3375(4) 0.2594(2) 0.3312(4) 0.0303(12) Uani 1 1 d .
C6 C 0.4058(4) 0.30016(19) 0.4095(4) 0.0347(13) Uani 1 1 d .
H6A H 0.4885 0.2897 0.4144 0.042 Uiso 1 1 calc R
H6B H 0.3768 0.2976 0.4846 0.042 Uiso 1 1 calc R
C7 C -0.0503(4) 0.3789(2) 0.2755(5) 0.0360(13) Uani 1 1 d .
C8 C -0.1761(5) 0.3747(2) 0.2505(5) 0.0485(15) Uani 1 1 d .
H8A H -0.2358 0.3707 0.3061 0.058 Uiso 1 1 calc R
C9 C -0.1981(5) 0.3771(2) 0.1327(5) 0.0547(17) Uani 1 1 d .
H9A H -0.2759 0.3752 0.0921 0.066 Uiso 1 1 calc R
C10 C -0.0892(5) 0.3830(2) 0.0827(5) 0.0473(15) Uani 1 1 d .
H10A H -0.0785 0.3862 0.0015 0.057 Uiso 1 1 calc R
C11 C 0.0007(4) 0.38372(19) 0.1689(4) 0.0356(13) Uani 1 1 d .
H11A H 0.0850 0.3882 0.1579 0.043 Uiso 1 1 calc R
C12 C -0.2268(5) 0.5146(2) 0.1442(6) 0.0582(18) Uani 1 1 d .
H12A H -0.3020 0.5113 0.0996 0.070 Uiso 1 1 calc R
C13 C -0.2112(6) 0.5109(2) 0.2603(6) 0.0649(19) Uani 1 1 d .
H13A H -0.2744 0.5044 0.3116 0.078 Uiso 1 1 calc R
C14 C -0.1154(5) 0.5240(2) 0.1012(5) 0.0553(17) Uani 1 1 d .
H14A H -0.0994 0.5282 0.0214 0.066 Uiso 1 1 calc R
C15 C -0.0318(5) 0.5260(2) 0.1932(6) 0.0620(19) Uani 1 1 d .
H15A H 0.0533 0.5319 0.1887 0.074 Uiso 1 1 calc R
C16 C -0.0915(7) 0.5182(2) 0.2941(6) 0.0681(19) Uani 1 1 d .
H16A H -0.0563 0.5183 0.3717 0.082 Uiso 1 1 calc R
C17 C 0.3886(4) 0.2015(2) 0.3205(4) 0.0300(12) Uani 1 1 d .
C18 C 0.4497(4) 0.1728(2) 0.4125(4) 0.0363(13) Uani 1 1 d .
H18A H 0.4680 0.1884 0.4882 0.044 Uiso 1 1 calc R
B3 B 0.3918(5) 0.3631(3) 0.3646(5) 0.0382(16) Uani 1 1 d .
B4 B 0.4494(5) 0.3831(3) 0.2350(5) 0.0377(16) Uani 1 1 d .
H4 H 0.5198 0.3578 0.1994 0.045 Uiso 1 1 calc R
B5 B 0.3323(5) 0.4138(2) 0.1493(5) 0.0386(16) Uani 1 1 d .
H5 H 0.2898 0.4070 0.0645 0.046 Uiso 1 1 calc R
B7 B 0.4400(5) 0.4560(3) 0.2189(6) 0.0483(18) Uani 1 1 d .
H7 H 0.5049 0.4790 0.1711 0.058 Uiso 1 1 calc R
B8 B 0.4786(5) 0.4247(3) 0.3542(5) 0.0433(17) Uani 1 1 d .
H8 H 0.5680 0.4281 0.3950 0.052 Uiso 1 1 calc R
B9 B 0.3523(5) 0.4259(2) 0.4332(5) 0.0382(16) Uani 1 1 d .
H9 H 0.3590 0.4284 0.5260 0.046 Uiso 1 1 calc R
B10 B 0.2358(6) 0.4579(3) 0.3505(5) 0.0451(18) Uani 1 1 d D
H10 H 0.1467 0.4735 0.3649 0.054 Uiso 1 1 calc R
B11 B 0.2967(5) 0.4819(3) 0.2132(6) 0.0465(18) Uani 1 1 d D
H11 H 0.2429 0.5115 0.1597 0.056 Uiso 1 1 calc R
H1A H 0.227(3) 0.4586(17) 0.2517(18) 0.056 Uiso 1 1 d D
B12 B 0.3787(5) 0.4838(3) 0.3454(5) 0.0481(18) Uani 1 1 d .
H12 H 0.4018 0.5256 0.3823 0.058 Uiso 1 1 calc R
C19 C 0.4783(4) 0.1173(2) 0.3751(5) 0.0416(14) Uani 1 1 d .
H19A H 0.5200 0.0880 0.4207 0.050 Uiso 1 1 calc R
C20 C 0.4378(4) 0.1117(2) 0.2618(5) 0.0416(14) Uani 1 1 d .
H20A H 0.4460 0.0778 0.2147 0.050 Uiso 1 1 calc R
C21 C 0.3838(4) 0.1631(2) 0.2272(4) 0.0380(14) Uani 1 1 d .
H21A H 0.3482 0.1712 0.1515 0.046 Uiso 1 1 calc R
C22 C -0.0147(5) 0.2407(2) 0.3615(7) 0.0592(18) Uani 1 1 d .
H22A H -0.0741 0.2682 0.3832 0.071 Uiso 1 1 calc R
C23 C 0.0658(5) 0.2124(3) 0.4371(5) 0.0595(18) Uani 1 1 d .
H23A H 0.0699 0.2153 0.5197 0.071 Uiso 1 1 calc R
C24 C 0.0030(5) 0.2246(3) 0.2534(6) 0.067(2) Uani 1 1 d U
H24A H -0.0411 0.2374 0.1843 0.080 Uiso 1 1 calc R
C25 C 0.1312(5) 0.1773(3) 0.3742(7) 0.0657(19) Uani 1 1 d U
H25A H 0.1925 0.1510 0.4042 0.079 Uiso 1 1 calc R
C26 C 0.0986(6) 0.1856(3) 0.2613(6) 0.068(2) Uani 1 1 d U
H26A H 0.1316 0.1657 0.1978 0.082 Uiso 1 1 calc R
C27 C 0.7229(6) 0.1557(4) 0.2748(10) 0.109(3) Uani 1 1 d DU
H27A H 0.7560 0.1194 0.3028 0.130 Uiso 1 1 calc R
C28 C 0.7149(6) 0.2025(5) 0.3382(7) 0.098(3) Uani 1 1 d DU
H28A H 0.7430 0.2072 0.4175 0.118 Uiso 1 1 calc R
C29 C 0.6684(6) 0.2432(3) 0.2680(8) 0.073(2) Uani 1 1 d DU
H29A H 0.6526 0.2826 0.2896 0.088 Uiso 1 1 calc R
C30 C 0.6434(6) 0.2207(4) 0.1656(7) 0.086(2) Uani 1 1 d DU
H30A H 0.6081 0.2410 0.0997 0.103 Uiso 1 1 calc R
C31 C 0.6806(8) 0.1644(4) 0.1676(8) 0.115(3) Uani 1 1 d DU
H31A H 0.6788 0.1374 0.1045 0.137 Uiso 1 1 calc R

loop_
_atom_site_aniso_label
_atom_site_aniso_U_11
_atom_site_aniso_U_22
_atom_site_aniso_U_33
_atom_site_aniso_U_23
_atom_site_aniso_U_13
_atom_site_aniso_U_12
Co1 0.0330(4) 0.0262(4) 0.0475(5) 0.0022(4) 0.0035(4) -0.0045(4)
Fe1 0.0324(4) 0.0283(5) 0.0596(6) 0.0043(4) 0.0058(4) -0.0017(4)
Fe2 0.0400(5) 0.0315(5) 0.0563(6) 0.0004(4) 0.0052(4) 0.0056(4)
S1 0.0373(7) 0.0270(8) 0.0386(9) 0.0008(7) 0.0004(7) -0.0020(7)
S2 0.0393(8) 0.0325(8) 0.0424(9) 0.0042(7) 0.0063(7) 0.0008(7)
C1 0.033(3) 0.024(3) 0.040(3) -0.003(3) 0.003(3) -0.004(3)
C2 0.032(3) 0.027(3) 0.042(3) 0.000(3) 0.003(3) -0.006(3)
C3 0.039(3) 0.021(3) 0.050(4) 0.000(3) 0.007(3) 0.001(3)
C4 0.060(5) 0.067(5) 0.059(5) 0.005(4) 0.015(4) 0.014(4)
C5 0.031(3) 0.022(3) 0.037(3) 0.006(3) -0.003(2) 0.000(3)
C6 0.041(3) 0.029(3) 0.033(3) -0.009(3) -0.007(3) 0.001(3)
C7 0.035(3) 0.025(3) 0.048(4) 0.003(3) 0.005(3) 0.007(3)
C8 0.039(3) 0.040(4) 0.068(5) -0.004(3) 0.011(3) 0.000(3)
C9 0.045(4) 0.048(4) 0.068(5) -0.015(4) -0.012(4) -0.009(3)
C10 0.049(4) 0.041(4) 0.052(4) -0.008(3) 0.000(3) 0.008(3)
C11 0.032(3) 0.028(3) 0.047(4) -0.006(3) 0.004(3) 0.002(3)
C12 0.039(4) 0.057(4) 0.078(5) 0.021(4) -0.001(4) 0.018(3)
C13 0.069(5) 0.037(4) 0.090(6) 0.007(4) 0.019(4) 0.020(4)
C14 0.058(4) 0.038(4) 0.070(5) 0.017(3) 0.009(4) 0.012(3)
C15 0.050(4) 0.021(3) 0.114(6) 0.006(4) -0.007(4) -0.001(3)
C16 0.108(6) 0.029(4) 0.066(5) -0.014(3) -0.009(5) 0.006(4)
C17 0.031(3) 0.024(3) 0.035(3) 0.003(3) 0.002(3) 0.002(3)
C18 0.037(3) 0.029(3) 0.043(3) 0.007(3) -0.001(3) 0.003(3)
B3 0.037(4) 0.033(4) 0.045(4) -0.006(3) 0.004(3) -0.005(3)
B4 0.038(4) 0.033(4) 0.043(4) 0.001(3) 0.009(3) -0.004(3)
B5 0.038(4) 0.029(4) 0.049(4) 0.002(3) 0.000(3) -0.004(3)
B7 0.047(4) 0.036(4) 0.063(5) 0.005(4) 0.012(4) -0.012(4)
B8 0.036(4) 0.034(4) 0.058(5) 0.003(4) -0.006(3) -0.003(3)
B9 0.044(4) 0.030(4) 0.040(4) -0.007(3) -0.009(3) -0.005(3)
B10 0.054(4) 0.036(4) 0.045(4) -0.001(4) 0.005(4) -0.001(4)
B11 0.044(4) 0.036(4) 0.060(5) 0.019(4) 0.005(4) 0.005(4)
B12 0.055(4) 0.032(4) 0.058(5) -0.006(4) 0.007(4) -0.010(4)
C19 0.037(3) 0.031(4) 0.057(4) 0.007(3) 0.007(3) 0.001(3)
C20 0.041(3) 0.026(3) 0.059(4) -0.001(3) 0.009(3) -0.007(3)
C21 0.039(3) 0.033(3) 0.042(4) 0.009(3) 0.002(3) 0.001(3)
C22 0.030(3) 0.039(4) 0.109(6) 0.014(4) 0.013(4) -0.005(3)
C23 0.062(4) 0.055(5) 0.063(5) 0.000(4) 0.014(4) -0.026(4)
C24 0.050(4) 0.074(5) 0.073(5) 0.012(4) -0.017(4) -0.031(4)
C25 0.047(4) 0.033(4) 0.117(6) 0.024(4) 0.004(4) -0.012(3)
C26 0.065(4) 0.057(4) 0.085(5) -0.032(4) 0.028(4) -0.035(4)
C27 0.045(4) 0.070(5) 0.216(8) 0.048(6) 0.042(6) 0.014(4)
C28 0.057(5) 0.146(7) 0.090(5) 0.016(6) -0.006(4) -0.046(5)
C29 0.046(4) 0.047(4) 0.129(6) -0.005(5) 0.029(4) -0.017(4)
C30 0.052(4) 0.126(7) 0.080(5) 0.044(5) 0.004(4) -0.017(5)
C31 0.092(6) 0.126(7) 0.134(7) -0.076(6) 0.077(5) -0.050(5)

loop_
_atom_type_symbol
_atom_type_description
_atom_type_scat_dispersion_real
_atom_type_scat_dispersion_imag
_atom_type_scat_source
C C 0.0033 0.0016 'International Tables Vol C Tables 4.2.6.8 and 6.1.1.4'
H H 0.0000 0.0000 'International Tables Vol C Tables 4.2.6.8 and 6.1.1.4'
B B 0.0013 0.0007 'International Tables Vol C Tables 4.2.6.8 and 6.1.1.4'
S S 0.1246 0.1234 'International Tables Vol C Tables 4.2.6.8 and 6.1.1.4'
Fe Fe 0.3463 0.8444 'International Tables Vol C Tables 4.2.6.8 and 6.1.1.4'
Co Co 0.3494 0.9721 'International Tables Vol C Tables 4.2.6.8 and 6.1.1.4'

loop_
_geom_angle_atom_site_label_1
_geom_angle_atom_site_label_2
_geom_angle_atom_site_label_3
_geom_angle
C26 Co1 C5 107.4(2)
C26 Co1 C23 66.3(2)
C5 Co1 C23 122.1(2)
C26 Co1 C25 39.4(2)
C5 Co1 C25 98.3(2)
C23 Co1 C25 38.8(2)
C26 Co1 C22 65.4(2)
C5 Co1 C22 161.7(2)
C23 Co1 C22 39.9(2)
C25 Co1 C22 65.2(2)
C26 Co1 C24 40.1(2)
C5 Co1 C24 144.1(3)
C23 Co1 C24 66.3(2)
C25 Co1 C24 66.1(2)
C22 Co1 C24 38.1(2)
C26 Co1 S1 103.15(18)
C5 Co1 S1 50.22(13)
C23 Co1 S1 165.9(2)
C25 Co1 S1 127.2(2)
C22 Co1 S1 146.0(2)
C24 Co1 S1 112.3(2)
C26 Co1 S2 157.69(18)
C5 Co1 S2 94.55(14)
C23 Co1 S2 98.70(19)
C25 Co1 S2 134.5(2)
C22 Co1 S2 92.39(19)
C24 Co1 S2 119.8(2)
S1 Co1 S2 94.03(5)
C27 Fe1 C28 39.3(3)
C27 Fe1 C30 65.5(3)
C28 Fe1 C30 66.3(3)
C27 Fe1 C29 64.7(3)
C28 Fe1 C29 39.2(2)
C30 Fe1 C29 38.6(2)
C27 Fe1 C31 39.2(3)
C28 Fe1 C31 67.0(3)
C30 Fe1 C31 40.1(3)
C29 Fe1 C31 65.8(3)
C27 Fe1 C20 115.6(3)
C28 Fe1 C20 146.9(4)
C30 Fe1 C20 131.7(3)
C29 Fe1 C20 170.1(3)
C31 Fe1 C20 107.7(3)
C27 Fe1 C21 149.1(4)
C28 Fe1 C21 171.2(4)
C30 Fe1 C21 112.6(2)
C29 Fe1 C21 134.6(3)
C31 Fe1 C21 118.3(3)
C20 Fe1 C21 40.48(17)
C27 Fe1 C19 106.8(3)
C28 Fe1 C19 115.2(3)
C30 Fe1 C19 166.9(3)
C29 Fe1 C19 149.6(3)
C31 Fe1 C19 127.4(3)
C20 Fe1 C19 40.29(18)
C21 Fe1 C19 68.0(2)
C27 Fe1 C18 128.6(4)
C28 Fe1 C18 108.1(3)
C30 Fe1 C18 152.2(3)
C29 Fe1 C18 119.7(3)
C31 Fe1 C18 165.5(4)
C20 Fe1 C18 68.5(2)
C21 Fe1 C18 68.51(19)
C19 Fe1 C18 40.88(17)
C27 Fe1 C17 167.9(4)
C28 Fe1 C17 131.5(3)
C30 Fe1 C17 121.2(3)
C29 Fe1 C17 113.4(2)
C31 Fe1 C17 152.4(4)
C20 Fe1 C17 68.44(19)
C21 Fe1 C17 40.80(17)
C19 Fe1 C17 68.42(19)
C18 Fe1 C17 40.74(17)
C13 Fe2 C8 105.8(2)
C13 Fe2 C9 119.3(3)
C8 Fe2 C9 40.56(19)
C13 Fe2 C15 67.7(2)
C8 Fe2 C15 157.7(3)
C9 Fe2 C15 161.5(3)
C13 Fe2 C12 39.8(2)
C8 Fe2 C12 121.9(2)
C9 Fe2 C12 106.0(2)
C15 Fe2 C12 67.6(2)
C13 Fe2 C10 155.1(3)
C8 Fe2 C10 68.3(2)
C9 Fe2 C10 40.54(18)
C15 Fe2 C10 126.6(3)
C12 Fe2 C10 121.3(2)
C13 Fe2 C16 40.4(2)
C8 Fe2 C16 120.5(3)
C9 Fe2 C16 154.9(3)
C15 Fe2 C16 40.8(2)
C12 Fe2 C16 67.8(2)
C10 Fe2 C16 163.5(3)
C13 Fe2 C14 67.4(2)
C8 Fe2 C14 159.2(2)
C9 Fe2 C14 124.0(3)
C15 Fe2 C14 40.1(2)
C12 Fe2 C14 40.37(19)
C10 Fe2 C14 109.1(2)
C16 Fe2 C14 68.0(2)
C13 Fe2 C7 124.1(2)
C8 Fe2 C7 41.48(18)
C9 Fe2 C7 68.9(2)
C15 Fe2 C7 123.1(2)
C12 Fe2 C7 159.5(2)
C10 Fe2 C7 68.4(2)
C16 Fe2 C7 107.9(2)
C14 Fe2 C7 158.6(2)
C13 Fe2 C11 162.4(3)
C8 Fe2 C11 68.4(2)
C9 Fe2 C11 67.8(2)
C15 Fe2 C11 111.0(2)
C12 Fe2 C11 157.5(2)
C10 Fe2 C11 39.96(17)
C16 Fe2 C11 127.0(2)
C14 Fe2 C11 123.8(2)
C7 Fe2 C11 40.65(17)
C1 S1 C5 99.3(2)
C1 S1 Co1 105.88(16)
C5 S1 Co1 61.03(14)
C3 S2 C2 104.2(2)
C3 S2 Co1 110.54(17)
C2 S2 Co1 104.92(17)
C2 C1 B5 113.8(4)
C2 C1 B4 112.0(4)
B5 C1 B4 64.3(3)
C2 C1 B3 63.4(3)
B5 C1 B3 117.0(4)
B4 C1 B3 61.5(3)
C2 C1 S1 117.4(3)
B5 C1 S1 124.4(4)
B4 C1 S1 112.4(3)
B3 C1 S1 104.5(3)
C1 C2 B10 114.4(4)
C1 C2 B9 111.5(4)
B10 C2 B9 63.3(3)
C1 C2 B3 63.5(3)
B10 C2 B3 115.4(4)
B9 C2 B3 60.5(3)
C1 C2 S2 117.4(3)
B10 C2 S2 121.7(4)
B9 C2 S2 116.6(3)
B3 C2 S2 110.3(3)
C4 C3 C7 124.0(5)
C4 C3 S2 113.5(4)
C7 C3 S2 122.2(4)
C3 C4 H4A 121(3)
C3 C4 H4B 114(3)
H4A C4 H4B 125(5)
C17 C5 C6 116.3(4)
C17 C5 S1 117.1(3)
C6 C5 S1 114.0(3)
C17 C5 Co1 114.1(3)
C6 C5 Co1 118.3(3)
S1 C5 Co1 68.76(16)
C5 C6 B3 110.4(4)
C5 C6 H6A 109.6
B3 C6 H6A 109.6
C5 C6 H6B 109.6
B3 C6 H6B 109.6
H6A C6 H6B 108.1
C11 C7 C8 105.9(5)
C11 C7 C3 129.5(5)
C8 C7 C3 124.5(5)
C11 C7 Fe2 69.7(3)
C8 C7 Fe2 68.2(3)
C3 C7 Fe2 128.2(4)
C9 C8 C7 108.3(5)
C9 C8 Fe2 69.9(3)
C7 C8 Fe2 70.3(3)
C9 C8 H8A 125.8
C7 C8 H8A 125.8
Fe2 C8 H8A 125.8
C8 C9 C10 108.4(5)
C8 C9 Fe2 69.5(3)
C10 C9 Fe2 70.2(3)
C8 C9 H9A 125.8
C10 C9 H9A 125.8
Fe2 C9 H9A 125.8
C11 C10 C9 108.3(5)
C11 C10 Fe2 70.5(3)
C9 C10 Fe2 69.2(3)
C11 C10 H10A 125.9
C9 C10 H10A 125.9
Fe2 C10 H10A 125.9
C10 C11 C7 109.1(4)
C10 C11 Fe2 69.6(3)
C7 C11 Fe2 69.6(3)
C10 C11 H11A 125.4
C7 C11 H11A 125.4
Fe2 C11 H11A 125.4
C13 C12 C14 107.9(6)
C13 C12 Fe2 69.4(3)
C14 C12 Fe2 70.2(3)
C13 C12 H12A 126.0
C14 C12 H12A 126.0
Fe2 C12 H12A 126.0
C12 C13 C16 109.8(6)
C12 C13 Fe2 70.9(4)
C16 C13 Fe2 70.8(3)
C12 C13 H13A 125.1
C16 C13 H13A 125.1
Fe2 C13 H13A 125.1
C15 C14 C12 107.7(5)
C15 C14 Fe2 69.7(3)
C12 C14 Fe2 69.4(3)
C15 C14 H14A 126.1
C12 C14 H14A 126.1
Fe2 C14 H14A 126.1
C14 C15 C16 108.3(5)
C14 C15 Fe2 70.2(3)
C16 C15 Fe2 69.8(3)
C14 C15 H15A 125.9
C16 C15 H15A 125.9
Fe2 C15 H15A 125.9
C13 C16 C15 106.2(6)
C13 C16 Fe2 68.8(4)
C15 C16 Fe2 69.5(3)
C13 C16 H16A 126.9
C15 C16 H16A 126.9
Fe2 C16 H16A 126.9
C21 C17 C18 106.7(4)
C21 C17 C5 130.4(4)
C18 C17 C5 122.8(5)
C21 C17 Fe1 68.4(3)
C18 C17 Fe1 68.7(3)
C5 C17 Fe1 130.1(3)
C19 C18 C17 107.8(5)
C19 C18 Fe1 69.3(3)
C17 C18 Fe1 70.5(3)
C19 C18 H18A 126.1
C17 C18 H18A 126.1
Fe1 C18 H18A 126.1
C6 B3 C2 116.3(4)
C6 B3 C1 111.0(4)
C2 B3 C1 53.1(3)
C6 B3 B9 130.9(5)
C2 B3 B9 59.7(3)
C1 B3 B9 102.5(4)
C6 B3 B8 138.6(5)
C2 B3 B8 103.1(4)
C1 B3 B8 102.2(4)
B9 B3 B8 60.1(3)
C6 B3 B4 120.5(4)
C2 B3 B4 101.4(4)
C1 B3 B4 58.6(3)
B9 B3 B4 107.3(4)
B8 B3 B4 58.8(3)
C1 B4 B7 100.9(4)
C1 B4 B8 104.3(4)
B7 B4 B8 62.5(4)
C1 B4 B3 59.9(3)
B7 B4 B3 109.6(4)
B8 B4 B3 60.3(3)
C1 B4 B5 54.8(3)
B7 B4 B5 59.7(3)
B8 B4 B5 109.7(4)
B3 B4 B5 107.5(4)
C1 B4 H4 127.5
B7 B4 H4 122.3
B8 B4 H4 120.6
B3 B4 H4 120.3
B5 B4 H4 122.4
C1 B5 B7 104.8(4)
C1 B5 B4 60.9(3)
B7 B5 B4 58.7(3)
C1 B5 B11 106.4(4)
B7 B5 B11 58.1(3)
B4 B5 B11 107.2(4)
C1 B5 H5 114.1
B7 B5 H5 140.4
B4 B5 H5 137.4
B11 B5 H5 114.2
B4 B7 B11 113.9(5)
B4 B7 B5 61.6(3)
B11 B7 B5 63.4(4)
B4 B7 B8 59.0(3)
B11 B7 B8 110.8(4)
B5 B7 B8 108.4(4)
B4 B7 B12 106.9(4)
B11 B7 B12 59.9(3)
B5 B7 B12 107.6(4)
B8 B7 B12 59.5(3)
B4 B7 H7 120.4
B11 B7 H7 117.7
B5 B7 H7 120.6
B8 B7 H7 121.8
B12 B7 H7 123.6
B4 B8 B9 108.8(4)
B4 B8 B3 60.9(3)
B9 B8 B3 59.8(3)
B4 B8 B7 58.5(3)
B9 B8 B7 107.9(4)
B3 B8 B7 107.0(4)
B4 B8 B12 107.5(4)
B9 B8 B12 59.0(3)
B3 B8 B12 106.6(4)
B7 B8 B12 60.8(3)
B4 B8 H8 121.6
B9 B8 H8 121.6
B3 B8 H8 122.2
B7 B8 H8 122.2
B12 B8 H8 122.3
C2 B9 B12 99.9(4)
C2 B9 B3 59.8(3)
B12 B9 B3 108.6(4)
C2 B9 B8 103.2(4)
B12 B9 B8 61.3(3)
B3 B9 B8 60.1(3)
C2 B9 B10 55.1(3)
B12 B9 B10 59.2(3)
B3 B9 B10 107.7(4)
B8 B9 B10 108.5(4)
C2 B9 H9 127.9
B12 B9 H9 123.3
B3 B9 H9 120.3
B8 B9 H9 121.7
B10 B9 H9 122.4
C2 B10 B12 105.4(5)
C2 B10 B9 61.7(3)
B12 B10 B9 59.9(3)
C2 B10 B11 103.9(4)
B12 B10 B11 58.3(3)
B9 B10 B11 107.7(4)
C2 B10 H10 114.7
B12 B10 H10 139.4
B9 B10 H10 136.1
B11 B10 H10 115.0
C2 B10 H1A 90(2)
B12 B10 H1A 89.2(13)
B9 B10 H1A 125(2)
B11 B10 H1A 31.7(12)
H10 B10 H1A 97.2
B7 B11 B12 62.2(4)
B7 B11 B5 58.5(3)
B12 B11 B5 105.7(4)
B7 B11 B10 104.7(4)
B12 B11 B10 56.5(3)
B5 B11 B10 101.4(4)
B7 B11 H11 136.9
B12 B11 H11 137.4
B5 B11 H11 116.4
B10 B11 H11 117.7
B7 B11 H1A 121(2)
B12 B11 H1A 90.0(14)
B5 B11 H1A 85(2)
B10 B11 H1A 34.4(13)
H11 B11 H1A 99.5
B10 B12 B9 60.8(3)
B10 B12 B11 65.3(4)
B9 B12 B11 114.0(5)
B10 B12 B8 108.4(4)
B9 B12 B8 59.6(3)
B11 B12 B8 109.2(5)
B10 B12 B7 108.0(5)
B9 B12 B7 107.5(4)
B11 B12 B7 57.8(3)
B8 B12 B7 59.7(3)
B10 B12 H12 119.9
B9 B12 H12 120.1
B11 B12 H12 118.3
B8 B12 H12 122.2
B7 B12 H12 123.8
C20 C19 C18 108.6(5)
C20 C19 Fe1 69.9(3)
C18 C19 Fe1 69.8(3)
C20 C19 H19A 125.7
C18 C19 H19A 125.7
Fe1 C19 H19A 125.7
C19 C20 C21 108.1(5)
C19 C20 Fe1 69.8(3)
C21 C20 Fe1 69.7(3)
C19 C20 H20A 125.9
C21 C20 H20A 125.9
Fe1 C20 H20A 125.9
C20 C21 C17 108.8(5)
C20 C21 Fe1 69.9(3)
C17 C21 Fe1 70.8(3)
C20 C21 H21A 125.6
C17 C21 H21A 125.6
Fe1 C21 H21A 125.6
C24 C22 C23 109.9(6)
C24 C22 Co1 72.0(3)
C23 C22 Co1 69.1(3)
C24 C22 H22A 125.0
C23 C22 H22A 125.0
Co1 C22 H22A 125.0
C25 C23 C22 107.0(6)
C25 C23 Co1 71.1(3)
C22 C23 Co1 71.0(3)
C25 C23 H23A 126.4
C22 C23 H23A 126.4
Co1 C23 H23A 126.4
C22 C24 C26 105.8(6)
C22 C24 Co1 69.9(3)
C26 C24 Co1 67.4(3)
C22 C24 H24A 127.1
C26 C24 H24A 127.1
Co1 C24 H24A 127.1
C23 C25 C26 108.8(6)
C23 C25 Co1 70.2(3)
C26 C25 Co1 69.3(3)
C23 C25 H25A 125.6
C26 C25 H25A 125.6
Co1 C25 H25A 125.6
C25 C26 C24 108.3(6)
C25 C26 Co1 71.3(4)
C24 C26 Co1 72.5(3)
C25 C26 H26A 125.8
C24 C26 H26A 125.8
Co1 C26 H26A 125.8
C28 C27 C31 111.9(8)
C28 C27 Fe1 71.1(5)
C31 C27 Fe1 72.6(5)
C28 C27 H27A 124.1
C31 C27 H27A 124.1
Fe1 C27 H27A 124.1
C27 C28 C29 105.7(8)
C27 C28 Fe1 69.5(5)
C29 C28 Fe1 71.7(4)
C27 C28 H28A 127.0
C29 C28 H28A 127.0
Fe1 C28 H28A 127.0
C30 C29 C28 109.5(7)
C30 C29 Fe1 70.1(4)
C28 C29 Fe1 69.1(4)
C30 C29 H29A 125.2
C28 C29 H29A 125.3
Fe1 C29 H29A 125.2
C29 C30 C31 108.2(7)
C29 C30 Fe1 71.3(4)
C31 C30 Fe1 70.6(4)
C29 C30 H30A 125.9
C31 C30 H30A 125.9
Fe1 C30 H30A 125.9
C27 C31 C30 104.6(8)
C27 C31 Fe1 68.3(4)
C30 C31 Fe1 69.4(4)
C27 C31 H31A 127.7
C30 C31 H31A 127.7
Fe1 C31 H31A 127.7

loop_
_geom_bond_atom_site_label_1
_geom_bond_atom_site_label_2
_geom_bond_distance
Co1 C26 2.033(6)
Co1 C5 2.040(4)
Co1 C23 2.048(5)
Co1 C25 2.059(6)
Co1 C22 2.073(5)
Co1 C24 2.100(6)
Co1 S1 2.1735(14)
Co1 S2 2.2188(15)
Fe1 C27 1.979(7)
Fe1 C28 1.999(7)
Fe1 C30 2.017(6)
Fe1 C29 2.031(6)
Fe1 C31 2.032(7)
Fe1 C20 2.031(5)
Fe1 C21 2.028(5)
Fe1 C19 2.029(5)
Fe1 C18 2.035(5)
Fe1 C17 2.059(4)
Fe2 C13 2.020(6)
Fe2 C8 2.024(5)
Fe2 C9 2.029(5)
Fe2 C15 2.042(5)
Fe2 C12 2.038(5)
Fe2 C10 2.043(5)
Fe2 C16 2.046(6)
Fe2 C14 2.048(5)
Fe2 C7 2.053(5)
Fe2 C11 2.055(5)
S1 C1 1.797(5)
S1 C5 1.792(5)
S2 C3 1.790(5)
S2 C2 1.789(5)
C1 C2 1.558(6)
C1 B5 1.609(7)
C1 B4 1.722(7)
C1 B3 1.744(7)
C2 B10 1.621(7)
C2 B9 1.741(7)
C2 B3 1.743(7)
C3 C4 1.333(7)
C3 C7 1.471(7)
C4 H4A 0.94(2)
C4 H4B 0.94(2)
C5 C17 1.487(6)
C5 C6 1.513(6)
C6 B3 1.575(7)
C6 H6A 0.9700
C6 H6B 0.9700
C7 C11 1.427(6)
C7 C8 1.444(6)
C8 C9 1.405(7)
C8 H8A 0.9800
C9 C10 1.411(6)
C9 H9A 0.9800
C10 C11 1.400(6)
C10 H10A 0.9800
C11 H11A 0.9800
C12 C13 1.380(7)
C12 C14 1.410(6)
C12 H12A 0.9800
C13 C16 1.404(7)
C13 H13A 0.9800
C14 C15 1.402(7)
C14 H14A 0.9800
C15 C16 1.424(7)
C15 H15A 0.9800
C16 H16A 0.9800
C17 C21 1.425(6)
C17 C18 1.425(6)
C18 C19 1.419(6)
C18 H18A 0.9800
B3 B9 1.755(8)
B3 B8 1.760(8)
B3 B4 1.772(8)
B4 B7 1.725(8)
B4 B8 1.734(8)
B4 B5 1.775(8)
B4 H4 1.1000
B5 B7 1.742(8)
B5 B11 1.827(8)
B5 H5 1.1000
B7 B11 1.735(8)
B7 B8 1.794(9)
B7 B12 1.813(9)
B7 H7 1.1000
B8 B9 1.761(8)
B8 B12 1.791(8)
B8 H8 1.1000
B9 B12 1.750(8)
B9 B10 1.766(8)
B9 H9 1.1000
B10 B12 1.737(8)
B10 B11 1.893(9)
B10 H10 1.1000
B10 H1A 1.169(19)
B11 B12 1.773(9)
B11 H11 1.1000
B11 H1A 1.089(19)
B12 H12 1.1000
C19 C20 1.398(6)
C19 H19A 0.9800
C20 C21 1.404(6)
C20 H20A 0.9800
C21 H21A 0.9800
C22 C24 1.363(7)
C22 C23 1.406(7)
C22 H22A 0.9800
C23 C25 1.363(7)
C23 H23A 0.9800
C24 C26 1.418(8)
C24 H24A 0.9800
C25 C26 1.381(8)
C25 H25A 0.9800
C26 H26A 0.9800
C27 C28 1.339(9)
C27 C31 1.346(9)
C27 H27A 0.9800
C28 C29 1.353(8)
C28 H28A 0.9800
C29 C30 1.338(8)
C29 H29A 0.9800
C30 C31 1.387(9)
C30 H30A 0.9800
C31 H31A 0.9800
